data_4335350
loop_
_publ_author_name
'Ian A. Gass'
'Subrata Tewary'
'Ayman Nafady'
'Nicholas F. Chilton'
'Christopher J. Gartshore'
'Mousa Asadi'
'David W. Lupton'
'Boujemaa Moubaraki'
'Alan M. Bond'
'John F. Boas'
'Si-Xuan Guo'
'Gopalan Rajaraman'
'Keith S. Murray'

_publ_contact_author_address
; School of Chemistry, 171 
  Monash university, 
  Vic 3800, 
  Australia
;
_publ_contact_author_email Keith.murray@sci.monash.edu.au
_publ_contact_author_fax +61-3-9905-4597
_publ_contact_author_name 'Keith. S. Murray'
_publ_contact_author_phone +61-3-9905-4512
_publ_section_title
;
 Observation of Ferromagnetic Exchange, Spin Crossover, Reductively
 Induced Oxidation, and Field-Induced Slow Magnetic Relaxation in
 Monomeric Cobalt Nitroxides
;
_journal_name_full 'Inorganic Chemistry'
_journal_page_first 7557
_journal_page_last 7572
_journal_paper_doi 10.1021/ic400565h
_journal_volume 52
_journal_year 2013
_chemical_formula_moiety
;
C30 H32 Co N6 O4, 2(N O3)
;
_chemical_formula_sum 'C30 H32 Co N8 O10'
_chemical_formula_weight 723.57
_chemical_name_systematic
; 
 ? 
;
_space_group_IT_number 14
_symmetry_cell_setting monoclinic
_symmetry_space_group_name_Hall '-P 2ybc'
_symmetry_space_group_name_H-M 'P 1 21/c 1'
_atom_sites_solution_hydrogens geom
_atom_sites_solution_primary direct
_atom_sites_solution_secondary difmap
_audit_creation_date '9 November 2005'
_audit_creation_method SHELXL-97
_cell_angle_alpha 90.00
_cell_angle_beta 101.807(13)
_cell_angle_gamma 90.00
_cell_formula_units_Z 2
_cell_length_a 9.4854(13)
_cell_length_b 14.0059(17)
_cell_length_c 12.346(2)
_cell_measurement_reflns_used 1025
_cell_measurement_temperature 353(2)
_cell_measurement_theta_max 29.1514
_cell_measurement_theta_min 2.1891
_cell_volume 1605.5(4)
_computing_cell_refinement
;
CrysAlisPro, Oxford Diffraction Ltd.,
Version 1.171.34.36 (release 02-08-2010 CrysAlis171 .NET)
(compiled Aug  2 2010,13:00:58)
;
_computing_data_collection
;
CrysAlisPro, Oxford Diffraction Ltd.,
Version 1.171.34.36 (release 02-08-2010 CrysAlis171 .NET)
(compiled Aug  2 2010,13:00:58)
;
_computing_data_reduction
;
CrysAlisPro, Oxford Diffraction Ltd.,
Version 1.171.34.36 (release 02-08-2010 CrysAlis171 .NET)
(compiled Aug  2 2010,13:00:58)
;
_computing_molecular_graphics X-SEED
_computing_publication_material 'XCIF V6.12 (BrukerAXS, 2001)'
_computing_structure_refinement 'SHELXL-97 (Sheldrick, 1997)'
_computing_structure_solution 'SHELXS-97 (Sheldrick, 1990)'
_diffrn_ambient_temperature 353(2)
_diffrn_measured_fraction_theta_full 0.994
_diffrn_measured_fraction_theta_max 0.994
_diffrn_measurement_device_type 'Oxford Gemini Ultra'
_diffrn_measurement_method 'scans in phi and omega'
_diffrn_radiation_monochromator graphite
_diffrn_radiation_source 'fine-focus sealed tube'
_diffrn_radiation_type MoK\a
_diffrn_radiation_wavelength 0.71073
_diffrn_reflns_av_R_equivalents 0.0498
_diffrn_reflns_av_sigmaI/netI 0.0831
_diffrn_reflns_limit_h_max 11
_diffrn_reflns_limit_h_min -9
_diffrn_reflns_limit_k_max 16
_diffrn_reflns_limit_k_min -14
_diffrn_reflns_limit_l_max 14
_diffrn_reflns_limit_l_min -12
_diffrn_reflns_number 5591
_diffrn_reflns_theta_full 25.00
_diffrn_reflns_theta_max 25.00
_diffrn_reflns_theta_min 2.19
_diffrn_standards_decay_% 0
_diffrn_standards_interval_count 0
_diffrn_standards_interval_time 0
_diffrn_standards_number 0
_exptl_absorpt_coefficient_mu 0.605
_exptl_absorpt_correction_T_max 0.886
_exptl_absorpt_correction_T_min 0.865
_exptl_absorpt_correction_type multi-scan
_exptl_absorpt_process_details
;
CrysAlisPro, Oxford Diffraction Ltd.,
Version 1.171.34.36 (release 02-08-2010 CrysAlis171 .NET)
(compiled Aug  2 2010,13:00:58)
empirical absorption correction using spherical harmonics,
 implemented in SCALE3 ABSPACK scaling algorithm.
;
_exptl_crystal_colour red
_exptl_crystal_density_diffrn 1.497
_exptl_crystal_description block
_exptl_crystal_F_000 750
_exptl_crystal_size_max 0.50
_exptl_crystal_size_mid 0.20
_exptl_crystal_size_min 0.20
_refine_diff_density_max 0.482
_refine_diff_density_min -0.357
_refine_diff_density_rms 0.068
_refine_ls_extinction_method none
_refine_ls_goodness_of_fit_ref 1.052
_refine_ls_hydrogen_treatment constr
_refine_ls_matrix_type full
_refine_ls_number_parameters 227
_refine_ls_number_reflns 2815
_refine_ls_number_restraints 0
_refine_ls_restrained_S_all 1.052
_refine_ls_R_factor_all 0.1121
_refine_ls_R_factor_gt 0.0584
_refine_ls_shift/su_max 0.000
_refine_ls_shift/su_mean 0.000
_refine_ls_structure_factor_coef Fsqd
_refine_ls_weighting_details 'calc w=1/[\s^2^(Fo^2^)+(0.0554P)^2^+0.8513P] where P=(Fo^2^+2Fc^2^)/3'
_refine_ls_weighting_scheme calc
_refine_ls_wR_factor_gt 0.1281
_refine_ls_wR_factor_ref 0.1582
_reflns_number_gt 1693
_reflns_number_total 2815
_reflns_threshold_expression >2sigma(I)
_cod_data_source_file ic400565h_si_001_3.cif
_cod_data_source_block complex1353K
_cod_database_code 4335350

loop_
_symmetry_equiv_pos_as_xyz
'x, y, z'
'-x, y+1/2, -z+1/2'
'-x, -y, -z'
'x, -y-1/2, z-1/2'

loop_
_atom_site_label
_atom_site_type_symbol
_atom_site_fract_x
_atom_site_fract_y
_atom_site_fract_z
_atom_site_U_iso_or_equiv
_atom_site_adp_type
_atom_site_occupancy
_atom_site_symmetry_multiplicity
_atom_site_calc_flag
_atom_site_refinement_flags
Co1 Co 0.0000 0.0000 0.5000 0.0437(3) Uani 1 2 d S
O1 O 0.0569(3) 0.1455(2) 0.5175(3) 0.0546(8) Uani 1 1 d .
O2 O 0.0636(4) 0.1874(2) 0.7961(3) 0.0691(10) Uani 1 1 d .
O3 O -0.5140(7) 0.3304(4) 0.4308(5) 0.148(2) Uani 1 1 d .
O4 O -0.4874(8) 0.1884(5) 0.4651(7) 0.203(4) Uani 1 1 d .
O5 O -0.3106(6) 0.2740(4) 0.4800(6) 0.166(3) Uani 1 1 d .
N1 N 0.1424(3) -0.0224(2) 0.6474(3) 0.0496(9) Uani 1 1 d .
N2 N -0.1485(4) 0.0257(2) 0.5987(3) 0.0499(9) Uani 1 1 d .
N3 N 0.0692(4) 0.1799(2) 0.6155(3) 0.0519(9) Uani 1 1 d .
N4 N -0.4387(6) 0.2631(4) 0.4567(5) 0.0842(15) Uani 1 1 d .
C1 C 0.2319(5) -0.0993(3) 0.6638(4) 0.0609(13) Uani 1 1 d .
H1 H 0.2298 -0.1425 0.6063 0.073 Uiso 1 1 calc R
C2 C 0.3256(5) -0.1146(4) 0.7634(5) 0.0744(16) Uani 1 1 d .
H12 H 0.3839 -0.1686 0.7733 0.089 Uiso 1 1 calc R
C3 C 0.3324(6) -0.0507(4) 0.8471(5) 0.0821(18) Uani 1 1 d .
H3 H 0.3968 -0.0598 0.9140 0.099 Uiso 1 1 calc R
C4 C 0.2430(6) 0.0275(4) 0.8320(4) 0.0714(15) Uani 1 1 d .
H4 H 0.2456 0.0718 0.8885 0.086 Uiso 1 1 calc R
C5 C 0.1492(5) 0.0392(3) 0.7315(4) 0.0507(11) Uani 1 1 d .
C6 C 0.0410(5) 0.1220(3) 0.7092(4) 0.0514(12) Uani 1 1 d .
C7 C -0.1131(5) 0.0849(3) 0.6869(4) 0.0495(11) Uani 1 1 d .
C8 C -0.2061(5) 0.1070(3) 0.7554(4) 0.0641(13) Uani 1 1 d .
H8 H -0.1787 0.1487 0.8146 0.077 Uiso 1 1 calc R
C9 C -0.3410(6) 0.0656(4) 0.7340(5) 0.0766(16) Uani 1 1 d .
H9 H -0.4061 0.0792 0.7789 0.092 Uiso 1 1 calc R
C10 C -0.3783(5) 0.0047(4) 0.6465(5) 0.0674(14) Uani 1 1 d .
H10 H -0.4682 -0.0246 0.6321 0.081 Uiso 1 1 calc R
C11 C -0.2812(5) -0.0128(3) 0.5799(4) 0.0559(12) Uani 1 1 d .
H11 H -0.3085 -0.0530 0.5192 0.067 Uiso 1 1 calc R
C12 C 0.1254(11) 0.2701(5) 0.7695(6) 0.142(4) Uani 1 1 d .
H2A H 0.2229 0.2745 0.8125 0.171 Uiso 1 1 calc R
H2B H 0.0715 0.3242 0.7887 0.171 Uiso 1 1 calc R
C13 C 0.1288(5) 0.2748(3) 0.6492(4) 0.0593(13) Uani 1 1 d .
C14 C 0.2790(7) 0.2820(5) 0.6278(7) 0.128(3) Uani 1 1 d .
H14A H 0.3348 0.2284 0.6607 0.192 Uiso 1 1 calc R
H14B H 0.3229 0.3401 0.6594 0.192 Uiso 1 1 calc R
H14C H 0.2749 0.2821 0.5494 0.192 Uiso 1 1 calc R
C15 C 0.0345(8) 0.3505(4) 0.5867(6) 0.118(3) Uani 1 1 d .
H15A H 0.0344 0.3448 0.5092 0.177 Uiso 1 1 calc R
H15B H 0.0705 0.4123 0.6125 0.177 Uiso 1 1 calc R
H15C H -0.0619 0.3431 0.5983 0.177 Uiso 1 1 calc R

loop_
_atom_site_aniso_label
_atom_site_aniso_U_11
_atom_site_aniso_U_22
_atom_site_aniso_U_33
_atom_site_aniso_U_23
_atom_site_aniso_U_13
_atom_site_aniso_U_12
Co1 0.0419(5) 0.0461(5) 0.0424(5) -0.0049(4) 0.0072(3) -0.0008(4)
O1 0.068(2) 0.0531(17) 0.0433(19) -0.0067(15) 0.0118(14) -0.0076(15)
O2 0.095(3) 0.066(2) 0.050(2) -0.0199(17) 0.0224(17) -0.0190(19)
O3 0.136(4) 0.136(5) 0.161(6) 0.029(4) 0.007(4) 0.033(4)
O4 0.207(7) 0.096(4) 0.345(11) -0.007(5) 0.150(7) -0.019(4)
O5 0.096(4) 0.172(5) 0.225(7) -0.099(5) 0.021(4) 0.007(4)
N1 0.042(2) 0.055(2) 0.053(2) -0.0021(19) 0.0114(17) -0.0025(18)
N2 0.045(2) 0.049(2) 0.055(2) 0.0002(18) 0.0067(17) 0.0017(17)
N3 0.061(2) 0.048(2) 0.047(2) -0.0097(19) 0.0134(18) -0.0098(18)
N4 0.072(4) 0.075(4) 0.106(4) -0.015(3) 0.019(3) 0.008(3)
C1 0.049(3) 0.063(3) 0.071(4) 0.001(3) 0.014(2) 0.003(2)
C2 0.049(3) 0.081(4) 0.090(4) 0.021(4) 0.006(3) 0.007(3)
C3 0.070(4) 0.085(4) 0.078(4) 0.016(4) -0.016(3) -0.004(3)
C4 0.076(3) 0.077(3) 0.055(3) -0.002(3) -0.003(3) -0.013(3)
C5 0.048(3) 0.052(3) 0.051(3) -0.002(2) 0.008(2) -0.008(2)
C6 0.062(3) 0.051(3) 0.041(3) -0.010(2) 0.011(2) -0.008(2)
C7 0.052(3) 0.046(2) 0.051(3) -0.002(2) 0.010(2) -0.001(2)
C8 0.069(3) 0.064(3) 0.067(3) -0.008(3) 0.030(3) 0.001(3)
C9 0.067(4) 0.086(4) 0.087(4) 0.008(4) 0.039(3) 0.013(3)
C10 0.043(3) 0.076(3) 0.087(4) 0.013(3) 0.020(3) 0.000(3)
C11 0.043(3) 0.060(3) 0.062(3) 0.002(2) 0.002(2) -0.005(2)
C12 0.273(10) 0.089(5) 0.077(5) -0.028(4) 0.066(6) -0.092(6)
C13 0.068(3) 0.050(3) 0.059(3) -0.014(2) 0.010(2) -0.014(2)
C14 0.077(4) 0.112(5) 0.200(9) -0.039(5) 0.040(5) -0.040(4)
C15 0.136(6) 0.057(3) 0.149(7) -0.008(4) -0.002(5) 0.004(4)

loop_
_atom_type_symbol
_atom_type_description
_atom_type_scat_dispersion_real
_atom_type_scat_dispersion_imag
_atom_type_scat_source
Co Co 0.3494 0.9721 'International Tables Vol C Tables 4.2.6.8 and 6.1.1.4'
C C 0.0033 0.0016 'International Tables Vol C Tables 4.2.6.8 and 6.1.1.4'
H H 0.0000 0.0000 'International Tables Vol C Tables 4.2.6.8 and 6.1.1.4'
N N 0.0061 0.0033 'International Tables Vol C Tables 4.2.6.8 and 6.1.1.4'
O O 0.0106 0.0060 'International Tables Vol C Tables 4.2.6.8 and 6.1.1.4'

loop_
_geom_angle_atom_site_label_1
_geom_angle_atom_site_label_2
_geom_angle_atom_site_label_3
_geom_angle
_geom_angle_site_symmetry_1
_geom_angle_site_symmetry_3
N1 Co1 N1 180.0 . 3_556
N1 Co1 N2 84.77(14) . .
N1 Co1 N2 95.23(14) 3_556 .
N1 Co1 N2 95.23(14) . 3_556
N1 Co1 N2 84.77(14) 3_556 3_556
N2 Co1 N2 180.0 . 3_556
N1 Co1 O1 92.93(13) . 3_556
N1 Co1 O1 87.07(13) 3_556 3_556
N2 Co1 O1 92.17(13) . 3_556
N2 Co1 O1 87.83(13) 3_556 3_556
N1 Co1 O1 87.07(13) . .
N1 Co1 O1 92.93(13) 3_556 .
N2 Co1 O1 87.83(13) . .
N2 Co1 O1 92.17(13) 3_556 .
O1 Co1 O1 180.0 3_556 .
N3 O1 Co1 115.5(2) . .
C12 O2 C6 112.2(4) . .
C5 N1 C1 117.7(4) . .
C5 N1 Co1 120.4(3) . .
C1 N1 Co1 122.0(3) . .
C11 N2 C7 116.9(4) . .
C11 N2 Co1 123.6(3) . .
C7 N2 Co1 119.5(3) . .
O1 N3 C13 124.1(4) . .
O1 N3 C6 122.3(3) . .
C13 N3 C6 113.2(4) . .
O4 N4 O3 120.9(7) . .
O4 N4 O5 119.8(7) . .
O3 N4 O5 119.2(7) . .
N1 C1 C2 121.7(5) . .
N1 C1 H1 119.2 . .
C2 C1 H1 119.2 . .
C3 C2 C1 119.8(5) . .
C3 C2 H12 120.1 . .
C1 C2 H12 120.1 . .
C2 C3 C4 119.3(5) . .
C2 C3 H3 120.3 . .
C4 C3 H3 120.3 . .
C3 C4 C5 118.9(5) . .
C3 C4 H4 120.6 . .
C5 C4 H4 120.6 . .
N1 C5 C4 122.6(4) . .
N1 C5 C6 115.0(4) . .
C4 C5 C6 122.3(4) . .
O2 C6 N3 102.6(3) . .
O2 C6 C7 110.8(4) . .
N3 C6 C7 111.4(3) . .
O2 C6 C5 111.5(3) . .
N3 C6 C5 109.4(4) . .
C7 C6 C5 110.9(3) . .
N2 C7 C8 123.2(4) . .
N2 C7 C6 115.1(4) . .
C8 C7 C6 121.6(4) . .
C7 C8 C9 118.3(5) . .
C7 C8 H8 120.9 . .
C9 C8 H8 120.9 . .
C10 C9 C8 119.6(5) . .
C10 C9 H9 120.2 . .
C8 C9 H9 120.2 . .
C9 C10 C11 119.1(5) . .
C9 C10 H10 120.4 . .
C11 C10 H10 120.4 . .
N2 C11 C10 122.9(5) . .
N2 C11 H11 118.6 . .
C10 C11 H11 118.6 . .
O2 C12 C13 111.9(5) . .
O2 C12 H2A 109.2 . .
C13 C12 H2A 109.2 . .
O2 C12 H2B 109.2 . .
C13 C12 H2B 109.2 . .
H2A C12 H2B 107.9 . .
N3 C13 C12 99.0(4) . .
N3 C13 C15 109.9(4) . .
C12 C13 C15 114.3(6) . .
N3 C13 C14 109.5(4) . .
C12 C13 C14 113.1(6) . .
C15 C13 C14 110.4(6) . .
C13 C14 H14A 109.5 . .
C13 C14 H14B 109.5 . .
H14A C14 H14B 109.5 . .
C13 C14 H14C 109.5 . .
H14A C14 H14C 109.5 . .
H14B C14 H14C 109.5 . .
C13 C15 H15A 109.5 . .
C13 C15 H15B 109.5 . .
H15A C15 H15B 109.5 . .
C13 C15 H15C 109.5 . .
H15A C15 H15C 109.5 . .
H15B C15 H15C 109.5 . .

loop_
_geom_bond_atom_site_label_1
_geom_bond_atom_site_label_2
_geom_bond_distance
_geom_bond_site_symmetry_2
Co1 N1 2.056(3) .
Co1 N1 2.056(3) 3_556
Co1 N2 2.073(4) .
Co1 N2 2.073(4) 3_556
Co1 O1 2.107(3) 3_556
Co1 O1 2.107(3) .
O1 N3 1.285(4) .
O2 C12 1.369(6) .
O2 C6 1.394(5) .
O3 N4 1.186(6) .
O4 N4 1.157(7) .
O5 N4 1.199(6) .
N1 C5 1.342(6) .
N1 C1 1.360(5) .
N2 C11 1.346(5) .
N2 C7 1.355(5) .
N3 C13 1.471(5) .
N3 C6 1.481(6) .
C1 C2 1.379(7) .
C1 H1 0.9300 .
C2 C3 1.359(8) .
C2 H12 0.9300 .
C3 C4 1.374(7) .
C3 H3 0.9300 .
C4 C5 1.380(6) .
C4 H4 0.9300 .
C5 C6 1.536(6) .
C6 C7 1.522(6) .
C7 C8 1.376(7) .
C8 C9 1.380(7) .
C8 H8 0.9300 .
C9 C10 1.366(7) .
C9 H9 0.9300 .
C10 C11 1.377(7) .
C10 H10 0.9300 .
C11 H11 0.9300 .
C12 C13 1.494(8) .
C12 H2A 0.9700 .
C12 H2B 0.9700 .
C13 C15 1.496(7) .
C13 C14 1.504(8) .
C14 H14A 0.9600 .
C14 H14B 0.9600 .
C14 H14C 0.9600 .
C15 H15A 0.9600 .
C15 H15B 0.9600 .
C15 H15C 0.9600 .
